data_7220193
loop_
_publ_author_name
'Gao, Qian'
'Qin, Yaru'
'Chen, Yanmei'
'Liu, Wei'
'Li, Hai-Yan'
'Wu, Bing'
'Li, Yahong'
'Li, Wu'

_publ_section_title
;
 Cubane-type {M4O4} (M = CoII, ZnII, CuII) clusters: synthesis, crystal
 structures, and luminescent and magnetic properties
;
_journal_name_full 'RSC Adv.'
_journal_paper_doi 10.1039/C5RA04868K
_journal_year 2015
_chemical_formula_moiety 'C44 H52 N4 O16 Zn4'
_chemical_formula_sum 'C44 H52 N4 O16 Zn4'
_chemical_formula_weight 1154.38
_chemical_name_systematic
; 
 ? 
;
_space_group_IT_number 15
_symmetry_cell_setting monoclinic
_symmetry_space_group_name_Hall '-C 2yc'
_symmetry_space_group_name_H-M 'C 1 2/c 1'
_atom_sites_solution_hydrogens geom
_atom_sites_solution_primary direct
_atom_sites_solution_secondary difmap
_audit_creation_method SHELXL-97
_audit_update_record
;
2014-04-12 deposited with the CCDC.
2015-05-06 downloaded from the CCDC.
;
_cell_angle_alpha 90.00
_cell_angle_beta 114.642(6)
_cell_angle_gamma 90.00
_cell_formula_units_Z 4
_cell_length_a 26.369(5)
_cell_length_b 8.4456(13)
_cell_length_c 22.718(4)
_cell_measurement_reflns_used 2931
_cell_measurement_temperature 293(2)
_cell_measurement_theta_max 23.63
_cell_measurement_theta_min 2.56
_cell_volume 4598.6(14)
_computing_cell_refinement 'SAINT (Bruker, 2005)'
_computing_data_collection 'APEX-II (Bruker, 2005)'
_computing_data_reduction 'SAINT (Bruker, 2005)'
_computing_molecular_graphics 'SHELXTL (Sheldrick, 2008) and DIAMOND (Brandenburg, 1999)'
_computing_publication_material 'SHELXTL (Sheldrick, 2008)'
_computing_structure_refinement 'SHELXL-97 (Sheldrick, 1997)'
_computing_structure_solution 'SHELXS-97 (Sheldrick, 1990)'
_diffrn_ambient_temperature 293(2)
_diffrn_measured_fraction_theta_full 0.985
_diffrn_measured_fraction_theta_max 0.985
_diffrn_measurement_device_type 'Bruker APEXII CCD'
_diffrn_measurement_method '\f and \w scans'
_diffrn_radiation_monochromator graphite
_diffrn_radiation_source 'fine-focus sealed tube'
_diffrn_radiation_type MoK\a
_diffrn_radiation_wavelength 0.71073
_diffrn_reflns_av_R_equivalents 0.0592
_diffrn_reflns_av_unetI/netI 0.0649
_diffrn_reflns_limit_h_max 35
_diffrn_reflns_limit_h_min -34
_diffrn_reflns_limit_k_max 8
_diffrn_reflns_limit_k_min -11
_diffrn_reflns_limit_l_max 30
_diffrn_reflns_limit_l_min -30
_diffrn_reflns_number 15879
_diffrn_reflns_theta_full 28.46
_diffrn_reflns_theta_max 28.46
_diffrn_reflns_theta_min 1.70
_exptl_absorpt_coefficient_mu 2.138
_exptl_absorpt_correction_T_max 0.8146
_exptl_absorpt_correction_T_min 0.6170
_exptl_absorpt_correction_type multi-scan
_exptl_absorpt_process_details 'SADABS (Bruker, 2005)'
_exptl_crystal_colour colourless
_exptl_crystal_density_diffrn 1.667
_exptl_crystal_density_meas ?
_exptl_crystal_density_method 'not measured'
_exptl_crystal_description block
_exptl_crystal_F_000 2368
_exptl_crystal_size_max 0.25
_exptl_crystal_size_mid 0.20
_exptl_crystal_size_min 0.10
_refine_diff_density_max 0.487
_refine_diff_density_min -0.641
_refine_diff_density_rms 0.075
_refine_ls_extinction_method none
_refine_ls_goodness_of_fit_ref 0.971
_refine_ls_hydrogen_treatment constr
_refine_ls_matrix_type full
_refine_ls_number_parameters 330
_refine_ls_number_reflns 5736
_refine_ls_number_restraints 27
_refine_ls_restrained_S_all 0.974
_refine_ls_R_factor_all 0.0777
_refine_ls_R_factor_gt 0.0440
_refine_ls_shift/su_max 0.001
_refine_ls_shift/su_mean 0.000
_refine_ls_structure_factor_coef Fsqd
_refine_ls_weighting_details 'calc w=1/[\s^2^(Fo^2^)+(0.0539P)^2^+0.0000P] where P=(Fo^2^+2Fc^2^)/3'
_refine_ls_weighting_scheme calc
_refine_ls_wR_factor_gt 0.1052
_refine_ls_wR_factor_ref 0.1194
_reflns_number_gt 3571
_reflns_number_total 5736
_reflns_threshold_expression >2sigma(I)
_cod_data_source_file c5ra04868k2.cif
_cod_data_source_block t
_cod_depositor_comments
;
The following automatic conversions were performed:

'_exptl_crystal_density_meas' value 'not measured' was changed to '?'
- the value is perceived as not measured.

Automatic conversion script
Id: cif_fix_values 3271 2015-04-21 07:52:19Z andrius 
;
_cod_original_sg_symbol_H-M 'C 2/c'
_cod_database_code 7220193

loop_
_symmetry_equiv_pos_as_xyz
'x, y, z'
'-x, y, -z+1/2'
'x+1/2, y+1/2, z'
'-x+1/2, y+1/2, -z+1/2'
'-x, -y, -z'
'x, -y, z-1/2'
'-x+1/2, -y+1/2, -z'
'x+1/2, -y+1/2, z-1/2'

loop_
_atom_site_label
_atom_site_type_symbol
_atom_site_fract_x
_atom_site_fract_y
_atom_site_fract_z
_atom_site_U_iso_or_equiv
_atom_site_adp_type
_atom_site_occupancy
_atom_site_symmetry_multiplicity
_atom_site_calc_flag
_atom_site_refinement_flags
_atom_site_disorder_assembly
_atom_site_disorder_group
Zn1 Zn 0.063276(16) 0.94779(4) 0.257944(18) 0.04434(13) Uani 1 1 d . . .
O1 O 0.10004(10) 1.0419(3) 0.20826(12) 0.0618(6) Uani 1 1 d U . .
C1 C 0.14448(16) 1.1323(5) 0.22945(18) 0.0591(7) Uani 1 1 d U . .
N1 N 0.10930(12) 1.0785(4) 0.33706(13) 0.0544(8) Uani 1 1 d . . .
Zn2 Zn 0.023999(16) 0.69356(5) 0.326538(18) 0.04594(13) Uani 1 1 d . . .
O2 O 0.01434(9) 0.9300(3) 0.31702(9) 0.0426(5) Uani 1 1 d . . .
N2 N -0.02369(13) 0.5527(4) 0.35283(15) 0.0611(7) Uani 1 1 d U . .
C2 C 0.16896(17) 1.1710(5) 0.1860(2) 0.0641(10) Uani 1 1 d . . .
C3 C 0.21504(18) 1.2647(5) 0.2040(3) 0.0749(12) Uani 1 1 d . . .
H3 H 0.2301 1.2878 0.1746 0.090 Uiso 1 1 calc R . .
O3 O -0.03171(18) 0.9128(6) 0.4100(2) 0.0781(12) Uani 0.70 1 d P A 1
H3A H -0.0537 0.9863 0.3949 0.117 Uiso 0.70 1 calc PR A 1
O3' O -0.0293(4) 1.0302(14) 0.4221(4) 0.0721(13) Uani 0.30 1 d PU B 2
H3' H -0.0536 1.0692 0.3895 0.108 Uiso 0.30 1 d PR B 2
O4 O 0.09271(10) 0.6204(3) 0.39667(12) 0.0663(7) Uani 1 1 d . . .
C4 C 0.23942(19) 1.3254(5) 0.2660(3) 0.0809(14) Uani 1 1 d . . .
H4 H 0.2712 1.3882 0.2783 0.097 Uiso 1 1 calc R . .
C5 C 0.21710(17) 1.2935(5) 0.3093(2) 0.0720(12) Uani 1 1 d . . .
H5 H 0.2335 1.3362 0.3507 0.086 Uiso 1 1 calc R . .
O5 O -0.05687(9) 0.7102(2) 0.23981(10) 0.0431(5) Uani 1 1 d . . .
C6 C 0.16933(15) 1.1963(4) 0.29173(19) 0.0546(9) Uani 1 1 d . . .
O6 O -0.1713(8) 0.728(3) 0.1507(6) 0.088(6) Uani 0.61(5) 1 d P C 1
H6 H -0.1604 0.6728 0.1286 0.131 Uiso 0.61(5) 1 calc PR C 1
O6' O -0.1806(5) 0.628(6) 0.1406(6) 0.095(9) Uani 0.39(5) 1 d P C 2
H6' H -0.1565 0.6269 0.1266 0.143 Uiso 0.39(5) 1 calc PR C 2
C7 C 0.14932(15) 1.1715(4) 0.34090(19) 0.0578(9) Uani 1 1 d . . .
H7 H 0.1670 1.2279 0.3793 0.069 Uiso 1 1 calc R . .
O7 O 0.14258(13) 1.1016(4) 0.12676(14) 0.0898(10) Uani 1 1 d . . .
C8 C 0.09710(16) 1.0529(5) 0.39344(17) 0.0625(11) Uani 1 1 d . . .
H8A H 0.1101 1.1429 0.4225 0.075 Uiso 1 1 calc R . .
H8B H 0.1167 0.9594 0.4167 0.075 Uiso 1 1 calc R . .
O8 O 0.19280(13) 0.5706(4) 0.48290(16) 0.0942(10) Uani 1 1 d . . .
C9 C 0.03535(15) 1.0318(4) 0.37251(16) 0.0509(9) Uani 1 1 d . A .
H9 H 0.0173 1.1354 0.3600 0.061 Uiso 1 1 calc R . .
C10 C 0.02248(17) 0.9663(6) 0.42644(18) 0.0702(11) Uani 1 1 d U . .
H10A H 0.0478 0.8790 0.4462 0.084 Uiso 1 1 calc R A 1
H10B H 0.0306 1.0479 0.4592 0.084 Uiso 1 1 calc R A 1
C11 C 0.1634(2) 1.1305(8) 0.0792(2) 0.1098(19) Uani 1 1 d . . .
H11A H 0.1586 1.2403 0.0673 0.165 Uiso 1 1 calc R . .
H11B H 0.1434 1.0666 0.0417 0.165 Uiso 1 1 calc R . .
H11C H 0.2024 1.1041 0.0966 0.165 Uiso 1 1 calc R . .
C12 C 0.09675(17) 0.5220(4) 0.44325(17) 0.0565(9) Uani 1 1 d . . .
C13 C 0.15165(19) 0.4907(5) 0.49167(19) 0.0696(11) Uani 1 1 d . . .
C14 C 0.1597(2) 0.3878(6) 0.5420(2) 0.0806(13) Uani 1 1 d . . .
H14 H 0.1955 0.3672 0.5729 0.097 Uiso 1 1 calc R . .
C15 C 0.1141(2) 0.3149(5) 0.5465(2) 0.0834(15) Uani 1 1 d . . .
H15 H 0.1198 0.2452 0.5804 0.100 Uiso 1 1 calc R . .
C16 C 0.0618(2) 0.3443(5) 0.50229(19) 0.0693(12) Uani 1 1 d . . .
H16 H 0.0319 0.2962 0.5068 0.083 Uiso 1 1 calc R . .
C17 C 0.05146(18) 0.4469(4) 0.44908(18) 0.0579(8) Uani 1 1 d U . .
C18 C -0.00508(18) 0.4649(4) 0.40418(18) 0.0586(8) Uani 1 1 d U . .
H18 H -0.0315 0.4076 0.4126 0.070 Uiso 1 1 calc R . .
C19 C -0.08392(16) 0.5725(5) 0.31442(18) 0.0636(8) Uani 1 1 d U . .
H19A H -0.0973 0.6596 0.3320 0.076 Uiso 1 1 calc R . .
H19B H -0.1031 0.4772 0.3177 0.076 Uiso 1 1 calc R . .
C20 C -0.09741(15) 0.6046(5) 0.24514(18) 0.0565(9) Uani 1 1 d . C .
H20 H -0.0946 0.5039 0.2253 0.068 Uiso 1 1 calc R . .
C21 C -0.15516(16) 0.6643(6) 0.2093(2) 0.0795(13) Uani 1 1 d . . .
H21A H -0.1802 0.5766 0.2052 0.095 Uiso 1 1 calc R C 1
H21B H -0.1616 0.7428 0.2366 0.095 Uiso 1 1 calc R C 1
C22 C 0.24862(19) 0.5354(6) 0.5237(3) 0.1033(17) Uani 1 1 d . . .
H22A H 0.2558 0.5624 0.5676 0.155 Uiso 1 1 calc R . .
H22B H 0.2729 0.5955 0.5104 0.155 Uiso 1 1 calc R . .
H22C H 0.2553 0.4244 0.5211 0.155 Uiso 1 1 calc R . .

loop_
_atom_site_aniso_label
_atom_site_aniso_U_11
_atom_site_aniso_U_22
_atom_site_aniso_U_33
_atom_site_aniso_U_23
_atom_site_aniso_U_13
_atom_site_aniso_U_12
Zn1 0.0368(2) 0.0531(3) 0.0420(2) 0.00024(17) 0.01521(18) -0.00557(17)
O1 0.0491(13) 0.0803(15) 0.0539(12) 0.0055(11) 0.0193(11) -0.0169(11)
C1 0.0465(14) 0.0769(16) 0.0535(13) 0.0069(12) 0.0204(12) -0.0143(12)
N1 0.0415(17) 0.069(2) 0.0496(17) -0.0080(15) 0.0160(15) -0.0120(15)
Zn2 0.0394(2) 0.0519(3) 0.0457(2) 0.00682(17) 0.01688(19) -0.00025(17)
O2 0.0372(13) 0.0517(13) 0.0350(11) -0.0030(9) 0.0112(10) -0.0010(10)
N2 0.0499(15) 0.0790(18) 0.0556(15) 0.0072(13) 0.0233(13) -0.0082(14)
C2 0.050(2) 0.073(3) 0.071(3) 0.012(2) 0.027(2) -0.003(2)
C3 0.056(3) 0.076(3) 0.105(4) 0.016(3) 0.046(3) -0.004(2)
O3 0.067(3) 0.100(3) 0.067(3) 0.016(2) 0.029(2) -0.016(3)
O3' 0.056(2) 0.109(3) 0.050(2) -0.011(2) 0.020(2) -0.008(2)
O4 0.0466(16) 0.0838(18) 0.0627(16) 0.0313(15) 0.0170(13) 0.0075(14)
C4 0.055(3) 0.073(3) 0.124(4) 0.000(3) 0.047(3) -0.018(2)
C5 0.052(3) 0.071(3) 0.091(3) -0.007(2) 0.029(2) -0.014(2)
O5 0.0315(12) 0.0505(13) 0.0472(13) -0.0007(10) 0.0161(10) -0.0050(10)
C6 0.039(2) 0.055(2) 0.070(2) 0.0016(18) 0.0220(19) -0.0051(16)
O6 0.055(7) 0.128(12) 0.070(5) 0.016(6) 0.016(5) 0.030(6)
O6' 0.054(6) 0.17(2) 0.057(6) -0.004(8) 0.018(4) -0.038(8)
C7 0.042(2) 0.064(2) 0.060(2) -0.0083(18) 0.0134(19) -0.0102(17)
O7 0.077(2) 0.135(3) 0.0687(19) 0.0081(19) 0.0411(18) -0.030(2)
C8 0.057(3) 0.081(3) 0.047(2) -0.0127(19) 0.0192(19) -0.019(2)
O8 0.0522(19) 0.117(3) 0.087(2) 0.0362(19) 0.0035(17) 0.0070(18)
C9 0.052(2) 0.057(2) 0.0435(19) -0.0109(16) 0.0193(17) -0.0068(17)
C10 0.055(2) 0.108(3) 0.048(2) -0.011(2) 0.0215(19) -0.008(2)
C11 0.100(4) 0.166(5) 0.079(3) 0.022(4) 0.053(3) -0.026(4)
C12 0.065(3) 0.054(2) 0.047(2) 0.0082(17) 0.0197(19) 0.0102(19)
C13 0.071(3) 0.073(3) 0.056(2) 0.009(2) 0.018(2) 0.011(2)
C14 0.094(4) 0.081(3) 0.054(2) 0.019(2) 0.018(2) 0.024(3)
C15 0.126(5) 0.078(3) 0.048(3) 0.018(2) 0.038(3) 0.026(3)
C16 0.098(4) 0.067(3) 0.056(2) 0.014(2) 0.045(3) 0.011(2)
C17 0.071(2) 0.0556(16) 0.0540(17) 0.0042(14) 0.0335(15) -0.0002(15)
C18 0.071(2) 0.0570(16) 0.0556(17) 0.0045(14) 0.0342(15) -0.0022(15)
C19 0.0503(16) 0.0822(19) 0.0584(16) 0.0071(14) 0.0228(14) -0.0096(15)
C20 0.041(2) 0.065(2) 0.061(2) 0.0016(19) 0.0187(18) -0.0130(18)
C21 0.036(2) 0.114(4) 0.084(3) 0.001(3) 0.022(2) -0.014(2)
C22 0.059(3) 0.133(5) 0.089(4) 0.018(3) 0.003(3) 0.015(3)

loop_
_atom_type_symbol
_atom_type_description
_atom_type_scat_dispersion_real
_atom_type_scat_dispersion_imag
_atom_type_scat_source
C C 0.0033 0.0016 'International Tables Vol C Tables 4.2.6.8 and 6.1.1.4'
H H 0.0000 0.0000 'International Tables Vol C Tables 4.2.6.8 and 6.1.1.4'
N N 0.0061 0.0033 'International Tables Vol C Tables 4.2.6.8 and 6.1.1.4'
O O 0.0106 0.0060 'International Tables Vol C Tables 4.2.6.8 and 6.1.1.4'
Zn Zn 0.2839 1.4301 'International Tables Vol C Tables 4.2.6.8 and 6.1.1.4'

loop_
_geom_angle_atom_site_label_1
_geom_angle_atom_site_label_2
_geom_angle_atom_site_label_3
_geom_angle
_geom_angle_site_symmetry_1
_geom_angle_site_symmetry_3
O1 Zn1 O5 119.36(10) . 2
O1 Zn1 N1 91.89(11) . .
O5 Zn1 N1 123.07(11) 2 .
O1 Zn1 O2 96.59(9) . 2
O5 Zn1 O2 83.27(9) 2 2
N1 Zn1 O2 142.95(10) . 2
O1 Zn1 O2 159.58(10) . .
O5 Zn1 O2 80.88(8) 2 .
N1 Zn1 O2 77.58(9) . .
O2 Zn1 O2 82.35(8) 2 .
O1 Zn1 Zn2 159.58(8) . .
O5 Zn1 Zn2 40.79(6) 2 .
N1 Zn1 Zn2 97.75(8) . .
O2 Zn1 Zn2 86.52(6) 2 .
O2 Zn1 Zn2 40.82(6) . .
O1 Zn1 Zn2 109.92(8) . 2
O5 Zn1 Zn2 44.67(6) 2 2
N1 Zn1 Zn2 158.15(8) . 2
O2 Zn1 Zn2 38.81(6) 2 2
O2 Zn1 Zn2 82.01(6) . 2
Zn2 Zn1 Zn2 61.159(19) . 2
C1 O1 Zn1 127.8(2) . .
O1 C1 C6 124.6(3) . .
O1 C1 C2 118.2(4) . .
C6 C1 C2 117.2(4) . .
C7 N1 C8 120.3(3) . .
C7 N1 Zn1 124.3(2) . .
C8 N1 Zn1 115.3(2) . .
O4 Zn2 N2 93.07(12) . .
O4 Zn2 O2 115.80(10) . .
N2 Zn2 O2 123.79(11) . .
O4 Zn2 O5 95.14(10) . 2
N2 Zn2 O5 141.28(11) . 2
O2 Zn2 O5 85.74(8) . 2
O4 Zn2 O5 164.99(10) . .
N2 Zn2 O5 79.14(11) . .
O2 Zn2 O5 79.08(8) . .
O5 Zn2 O5 83.48(9) 2 .
O4 Zn2 Zn1 103.94(8) . .
N2 Zn2 Zn1 162.86(9) . .
O2 Zn2 Zn1 46.16(6) . .
O5 Zn2 Zn1 40.37(6) 2 .
O5 Zn2 Zn1 84.72(6) . .
O4 Zn2 Zn1 155.39(9) . 2
N2 Zn2 Zn1 101.38(10) . 2
O2 Zn2 Zn1 39.67(6) . 2
O5 Zn2 Zn1 85.99(6) 2 2
O5 Zn2 Zn1 39.59(6) . 2
Zn1 Zn2 Zn1 61.954(19) . 2
C9 O2 Zn2 121.0(2) . .
C9 O2 Zn1 124.9(2) . 2
Zn2 O2 Zn1 101.52(9) . 2
C9 O2 Zn1 112.46(18) . .
Zn2 O2 Zn1 93.02(8) . .
Zn1 O2 Zn1 97.08(8) 2 .
C18 N2 C19 120.7(3) . .
C18 N2 Zn2 124.2(3) . .
C19 N2 Zn2 114.5(2) . .
C3 C2 O7 124.9(4) . .
C3 C2 C1 121.9(4) . .
O7 C2 C1 113.2(3) . .
C2 C3 C4 120.1(4) . .
C2 C3 H3 120.0 . .
C4 C3 H3 120.0 . .
C10 O3 H3A 109.5 . .
C10 O3 H3' 91.0 . .
H3A O3 H3' 18.6 . .
C12 O4 Zn2 126.5(2) . .
C5 C4 C3 120.2(4) . .
C5 C4 H4 119.9 . .
C3 C4 H4 119.9 . .
C4 C5 C6 120.8(4) . .
C4 C5 H5 119.6 . .
C6 C5 H5 119.6 . .
C20 O5 Zn1 122.9(2) . 2
C20 O5 Zn2 125.6(2) . 2
Zn1 O5 Zn2 98.84(9) 2 2
C20 O5 Zn2 111.02(19) . .
Zn1 O5 Zn2 95.74(8) 2 .
Zn2 O5 Zn2 96.01(9) 2 .
C1 C6 C5 119.8(4) . .
C1 C6 C7 124.2(3) . .
C5 C6 C7 116.0(4) . .
C21 O6 H6 109.5 . .
C21 O6' H6' 109.5 . .
N1 C7 C6 126.3(3) . .
N1 C7 H7 116.8 . .
C6 C7 H7 116.8 . .
C2 O7 C11 118.4(4) . .
N1 C8 C9 110.2(3) . .
N1 C8 H8A 109.6 . .
C9 C8 H8A 109.6 . .
N1 C8 H8B 109.6 . .
C9 C8 H8B 109.6 . .
H8A C8 H8B 108.1 . .
C13 O8 C22 118.5(4) . .
O2 C9 C8 108.6(3) . .
O2 C9 C10 111.1(3) . .
C8 C9 C10 111.6(3) . .
O2 C9 H9 108.5 . .
C8 C9 H9 108.5 . .
C10 C9 H9 108.5 . .
O3 C10 C9 117.0(3) . .
O3 C10 H10A 108.0 . .
C9 C10 H10A 108.0 . .
O3 C10 H10B 108.0 . .
C9 C10 H10B 108.0 . .
H10A C10 H10B 107.3 . .
O7 C11 H11A 109.5 . .
O7 C11 H11B 109.5 . .
H11A C11 H11B 109.5 . .
O7 C11 H11C 109.5 . .
H11A C11 H11C 109.5 . .
H11B C11 H11C 109.5 . .
O4 C12 C17 125.0(3) . .
O4 C12 C13 116.9(4) . .
C17 C12 C13 118.1(3) . .
O8 C13 C14 125.3(4) . .
O8 C13 C12 114.1(3) . .
C14 C13 C12 120.6(4) . .
C13 C14 C15 120.1(5) . .
C13 C14 H14 119.9 . .
C15 C14 H14 119.9 . .
C16 C15 C14 120.6(4) . .
C16 C15 H15 119.7 . .
C14 C15 H15 119.7 . .
C15 C16 C17 121.5(4) . .
C15 C16 H16 119.3 . .
C17 C16 H16 119.3 . .
C12 C17 C16 119.1(4) . .
C12 C17 C18 124.2(3) . .
C16 C17 C18 116.7(4) . .
N2 C18 C17 126.8(4) . .
N2 C18 H18 116.6 . .
C17 C18 H18 116.6 . .
N2 C19 C20 111.8(3) . .
N2 C19 H19A 109.2 . .
C20 C19 H19A 109.2 . .
N2 C19 H19B 109.2 . .
C20 C19 H19B 109.2 . .
H19A C19 H19B 107.9 . .
O5 C20 C21 111.9(3) . .
O5 C20 C19 110.2(3) . .
C21 C20 C19 112.4(3) . .
O5 C20 H20 107.4 . .
C21 C20 H20 107.4 . .
C19 C20 H20 107.4 . .
O6 C21 O6' 36.9(8) . .
O6 C21 C20 120.9(7) . .
O6' C21 C20 115.2(14) . .
O6 C21 H21A 107.1 . .
O6' C21 H21A 75.2 . .
C20 C21 H21A 107.1 . .
O6 C21 H21B 107.1 . .
O6' C21 H21B 135.1 . .
C20 C21 H21B 107.1 . .
H21A C21 H21B 106.8 . .
O8 C22 H22A 109.5 . .
O8 C22 H22B 109.5 . .
H22A C22 H22B 109.5 . .
O8 C22 H22C 109.5 . .
H22A C22 H22C 109.5 . .
H22B C22 H22C 109.5 . .

loop_
_geom_bond_atom_site_label_1
_geom_bond_atom_site_label_2
_geom_bond_distance
_geom_bond_site_symmetry_2
Zn1 O1 1.939(2) .
Zn1 O5 2.016(2) 2
Zn1 N1 2.026(3) .
Zn1 O2 2.051(2) 2
Zn1 O2 2.221(2) .
Zn1 Zn2 3.0752(6) .
Zn1 Zn2 3.1475(6) 2
O1 C1 1.310(4) .
C1 C6 1.397(5) .
C1 C2 1.425(5) .
N1 C7 1.289(4) .
N1 C8 1.461(4) .
Zn2 O4 1.948(2) .
Zn2 N2 1.995(3) .
Zn2 O2 2.013(2) .
Zn2 O5 2.033(2) 2
Zn2 O5 2.224(2) .
Zn2 Zn1 3.1475(6) 2
O2 C9 1.433(4) .
O2 Zn1 2.051(2) 2
N2 C18 1.294(4) .
N2 C19 1.468(5) .
C2 C3 1.362(6) .
C2 O7 1.363(5) .
C3 C4 1.379(7) .
C3 H3 0.9300 .
O3 C10 1.393(5) .
O3 H3A 0.8200 .
O3' H3' 0.8197 .
O4 C12 1.315(4) .
C4 C5 1.367(5) .
C4 H4 0.9300 .
C5 C6 1.414(5) .
C5 H5 0.9300 .
O5 C20 1.435(4) .
O5 Zn1 2.016(2) 2
O5 Zn2 2.033(2) 2
C6 C7 1.436(5) .
O6 C21 1.331(9) .
O6 H6 0.8200 .
O6' C21 1.452(19) .
O6' H6' 0.8200 .
C7 H7 0.9300 .
O7 C11 1.423(5) .
C8 C9 1.504(5) .
C8 H8A 0.9700 .
C8 H8B 0.9700 .
O8 C13 1.361(5) .
O8 C22 1.406(5) .
C9 C10 1.507(5) .
C9 H9 0.9800 .
C10 H10A 0.9700 .
C10 H10B 0.9700 .
C11 H11A 0.9600 .
C11 H11B 0.9600 .
C11 H11C 0.9600 .
C12 C17 1.406(5) .
C12 C13 1.431(5) .
C13 C14 1.380(6) .
C14 C15 1.391(6) .
C14 H14 0.9300 .
C15 C16 1.348(6) .
C15 H15 0.9300 .
C16 C17 1.418(5) .
C16 H16 0.9300 .
C17 C18 1.421(5) .
C18 H18 0.9300 .
C19 C20 1.487(5) .
C19 H19A 0.9700 .
C19 H19B 0.9700 .
C20 C21 1.484(5) .
C20 H20 0.9800 .
C21 H21A 0.9700 .
C21 H21B 0.9700 .
C22 H22A 0.9600 .
C22 H22B 0.9600 .
C22 H22C 0.9600 .

loop_
_geom_hbond_atom_site_label_D
_geom_hbond_atom_site_label_H
_geom_hbond_atom_site_label_A
_geom_hbond_distance_DH
_geom_hbond_distance_HA
_geom_hbond_distance_DA
_geom_hbond_angle_DHA
_geom_hbond_site_symmetry_A
O3 H3A O1 0.82 2.19 2.759(5) 126.2 2
O3 H3A O7 0.82 2.39 3.122(6) 148.7 2
O3' H3' O1 0.82 2.05 2.766(10) 145.2 2
O3' H3' O7 0.82 2.24 2.784(11) 124.7 2
O6 H6 O8 0.82 2.47 3.142(18) 140.3 2
O6 H6 O4 0.82 2.14 2.852(9) 145.6 2
O6' H6' O4 0.82 1.96 2.779(17) 173.4 2
O6' H6' O8 0.82 2.31 2.73(2) 112.2 2
C16 H16 O3 0.93 2.59 3.262(5) 129.6 5_566

loop_
_geom_torsion_atom_site_label_1
_geom_torsion_atom_site_label_2
_geom_torsion_atom_site_label_3
_geom_torsion_atom_site_label_4
_geom_torsion
_geom_torsion_site_symmetry_1
_geom_torsion_site_symmetry_4
O5 Zn1 O1 C1 -119.7(3) 2 .
N1 Zn1 O1 C1 10.4(3) . .
O2 Zn1 O1 C1 154.3(3) 2 .
O2 Zn1 O1 C1 68.5(4) . .
Zn2 Zn1 O1 C1 -108.0(3) . .
Zn2 Zn1 O1 C1 -168.1(3) 2 .
Zn1 O1 C1 C6 -9.6(6) . .
Zn1 O1 C1 C2 171.5(3) . .
O1 Zn1 N1 C7 -4.9(3) . .
O5 Zn1 N1 C7 122.5(3) 2 .
O2 Zn1 N1 C7 -108.4(3) 2 .
O2 Zn1 N1 C7 -167.2(3) . .
Zn2 Zn1 N1 C7 157.1(3) . .
Zn2 Zn1 N1 C7 171.5(2) 2 .
O1 Zn1 N1 C8 179.5(3) . .
O5 Zn1 N1 C8 -53.2(3) 2 .
O2 Zn1 N1 C8 75.9(3) 2 .
O2 Zn1 N1 C8 17.1(3) . .
Zn2 Zn1 N1 C8 -18.6(3) . .
Zn2 Zn1 N1 C8 -4.2(4) 2 .
O1 Zn1 Zn2 O4 65.6(2) . .
O5 Zn1 Zn2 O4 81.41(13) 2 .
N1 Zn1 Zn2 O4 -51.85(12) . .
O2 Zn1 Zn2 O4 165.14(11) 2 .
O2 Zn1 Zn2 O4 -112.54(12) . .
Zn2 Zn1 Zn2 O4 134.21(9) 2 .
O1 Zn1 Zn2 N2 -121.7(4) . .
O5 Zn1 Zn2 N2 -105.9(3) 2 .
N1 Zn1 Zn2 N2 120.9(3) . .
O2 Zn1 Zn2 N2 -22.1(3) 2 .
O2 Zn1 Zn2 N2 60.2(3) . .
Zn2 Zn1 Zn2 N2 -53.1(3) 2 .
O1 Zn1 Zn2 O2 178.1(2) . .
O5 Zn1 Zn2 O2 -166.05(12) 2 .
N1 Zn1 Zn2 O2 60.69(12) . .
O2 Zn1 Zn2 O2 -82.32(10) 2 .
Zn2 Zn1 Zn2 O2 -113.25(8) 2 .
O1 Zn1 Zn2 O5 -15.8(2) . 2
N1 Zn1 Zn2 O5 -133.26(13) . 2
O2 Zn1 Zn2 O5 83.73(11) 2 2
O2 Zn1 Zn2 O5 166.05(12) . 2
Zn2 Zn1 Zn2 O5 52.80(9) 2 2
O1 Zn1 Zn2 O5 -102.0(2) . .
O5 Zn1 Zn2 O5 -86.14(11) 2 .
N1 Zn1 Zn2 O5 140.60(10) . .
O2 Zn1 Zn2 O5 -2.40(8) 2 .
O2 Zn1 Zn2 O5 79.91(10) . .
Zn2 Zn1 Zn2 O5 -33.34(6) 2 .
O1 Zn1 Zn2 Zn1 -136.1(2) . 2
O5 Zn1 Zn2 Zn1 -120.28(9) 2 2
N1 Zn1 Zn2 Zn1 106.46(9) . 2
O2 Zn1 Zn2 Zn1 -36.54(6) 2 2
O2 Zn1 Zn2 Zn1 45.77(8) . 2
Zn2 Zn1 Zn2 Zn1 -67.479(18) 2 2
O4 Zn2 O2 C9 -33.9(2) . .
N2 Zn2 O2 C9 79.3(2) . .
O5 Zn2 O2 C9 -127.6(2) 2 .
O5 Zn2 O2 C9 148.3(2) . .
Zn1 Zn2 O2 C9 -118.6(2) . .
Zn1 Zn2 O2 C9 143.6(3) 2 .
O4 Zn2 O2 Zn1 -177.49(9) . 2
N2 Zn2 O2 Zn1 -64.22(14) . 2
O5 Zn2 O2 Zn1 88.85(9) 2 2
O5 Zn2 O2 Zn1 4.68(8) . 2
Zn1 Zn2 O2 Zn1 97.86(9) . 2
O4 Zn2 O2 Zn1 84.65(10) . .
N2 Zn2 O2 Zn1 -162.08(11) . .
O5 Zn2 O2 Zn1 -9.01(8) 2 .
O5 Zn2 O2 Zn1 -93.18(8) . .
Zn1 Zn2 O2 Zn1 -97.86(9) 2 .
O1 Zn1 O2 C9 -52.6(4) . .
O5 Zn1 O2 C9 134.7(2) 2 .
N1 Zn1 O2 C9 7.7(2) . .
O2 Zn1 O2 C9 -140.96(19) 2 .
Zn2 Zn1 O2 C9 125.5(2) . .
Zn2 Zn1 O2 C9 179.9(2) 2 .
O1 Zn1 O2 Zn2 -178.1(2) . .
O5 Zn1 O2 Zn2 9.18(8) 2 .
N1 Zn1 O2 Zn2 -117.78(11) . .
O2 Zn1 O2 Zn2 93.55(7) 2 .
Zn2 Zn1 O2 Zn2 54.36(6) 2 .
O1 Zn1 O2 Zn1 79.9(3) . 2
O5 Zn1 O2 Zn1 -92.83(9) 2 2
N1 Zn1 O2 Zn1 140.21(12) . 2
O2 Zn1 O2 Zn1 -8.46(12) 2 2
Zn2 Zn1 O2 Zn1 -102.01(10) . 2
Zn2 Zn1 O2 Zn1 -47.65(6) 2 2
O4 Zn2 N2 C18 4.8(3) . .
O2 Zn2 N2 C18 -119.3(3) . .
O5 Zn2 N2 C18 106.9(3) 2 .
O5 Zn2 N2 C18 171.9(3) . .
Zn1 Zn2 N2 C18 -168.1(2) . .
Zn1 Zn2 N2 C18 -155.2(3) 2 .
O4 Zn2 N2 C19 176.2(3) . .
O2 Zn2 N2 C19 52.1(3) . .
O5 Zn2 N2 C19 -81.7(3) 2 .
O5 Zn2 N2 C19 -16.8(2) . .
Zn1 Zn2 N2 C19 3.3(5) . .
Zn1 Zn2 N2 C19 16.2(3) 2 .
O1 C1 C2 C3 179.7(4) . .
C6 C1 C2 C3 0.8(6) . .
O1 C1 C2 O7 -2.0(6) . .
C6 C1 C2 O7 179.0(4) . .
O7 C2 C3 C4 -178.1(4) . .
C1 C2 C3 C4 0.0(7) . .
N2 Zn2 O4 C12 -4.8(3) . .
O2 Zn2 O4 C12 125.4(3) . .
O5 Zn2 O4 C12 -146.9(3) 2 .
O5 Zn2 O4 C12 -62.9(5) . .
Zn1 Zn2 O4 C12 173.1(3) . .
Zn1 Zn2 O4 C12 121.5(3) 2 .
C2 C3 C4 C5 -0.8(7) . .
C3 C4 C5 C6 0.9(7) . .
O4 Zn2 O5 C20 54.3(4) . .
N2 Zn2 O5 C20 -5.4(2) . .
O2 Zn2 O5 C20 -133.2(2) . .
O5 Zn2 O5 C20 139.85(19) 2 .
Zn1 Zn2 O5 C20 -179.6(2) . .
Zn1 Zn2 O5 C20 -128.6(2) 2 .
O4 Zn2 O5 Zn1 -177.1(3) . 2
N2 Zn2 O5 Zn1 123.18(12) . 2
O2 Zn2 O5 Zn1 -4.69(8) . 2
O5 Zn2 O5 Zn1 -91.59(8) 2 2
Zn1 Zn2 O5 Zn1 -51.01(6) . 2
O4 Zn2 O5 Zn2 -77.6(3) . 2
N2 Zn2 O5 Zn2 -137.27(12) . 2
O2 Zn2 O5 Zn2 94.86(9) . 2
O5 Zn2 O5 Zn2 7.96(12) 2 2
Zn1 Zn2 O5 Zn2 48.54(7) . 2
Zn1 Zn2 O5 Zn2 99.55(10) 2 2
O1 C1 C6 C5 -179.6(4) . .
C2 C1 C6 C5 -0.7(6) . .
O1 C1 C6 C7 -0.1(7) . .
C2 C1 C6 C7 178.8(4) . .
C4 C5 C6 C1 -0.2(6) . .
C4 C5 C6 C7 -179.7(4) . .
C8 N1 C7 C6 173.8(4) . .
Zn1 N1 C7 C6 -1.7(6) . .
C1 C6 C7 N1 6.0(6) . .
C5 C6 C7 N1 -174.5(4) . .
C3 C2 O7 C11 -1.4(7) . .
C1 C2 O7 C11 -179.6(4) . .
C7 N1 C8 C9 145.4(4) . .
Zn1 N1 C8 C9 -38.7(4) . .
Zn2 O2 C9 C8 79.1(3) . .
Zn1 O2 C9 C8 -146.1(2) 2 .
Zn1 O2 C9 C8 -29.3(3) . .
Zn2 O2 C9 C10 -43.9(4) . .
Zn1 O2 C9 C10 90.8(3) 2 .
Zn1 O2 C9 C10 -152.3(3) . .
N1 C8 C9 O2 43.3(4) . .
N1 C8 C9 C10 166.1(3) . .
O2 C9 C10 O3 -46.6(5) . .
C8 C9 C10 O3 -168.0(4) . .
Zn2 O4 C12 C17 2.5(5) . .
Zn2 O4 C12 C13 -177.0(3) . .
C22 O8 C13 C14 7.0(7) . .
C22 O8 C13 C12 -173.3(4) . .
O4 C12 C13 O8 0.8(5) . .
C17 C12 C13 O8 -178.8(3) . .
O4 C12 C13 C14 -179.5(4) . .
C17 C12 C13 C14 1.0(6) . .
O8 C13 C14 C15 178.9(4) . .
C12 C13 C14 C15 -0.9(7) . .
C13 C14 C15 C16 -0.4(7) . .
C14 C15 C16 C17 1.5(6) . .
O4 C12 C17 C16 -179.4(3) . .
C13 C12 C17 C16 0.1(5) . .
O4 C12 C17 C18 1.5(6) . .
C13 C12 C17 C18 -179.0(4) . .
C15 C16 C17 C12 -1.3(6) . .
C15 C16 C17 C18 177.8(4) . .
C19 N2 C18 C17 -173.6(4) . .
Zn2 N2 C18 C17 -2.7(5) . .
C12 C17 C18 N2 -1.3(6) . .
C16 C17 C18 N2 179.6(4) . .
C18 N2 C19 C20 -151.6(4) . .
Zn2 N2 C19 C20 36.7(4) . .
Zn1 O5 C20 C21 39.2(4) 2 .
Zn2 O5 C20 C21 -94.3(4) 2 .
Zn2 O5 C20 C21 151.3(3) . .
Zn1 O5 C20 C19 -86.6(3) 2 .
Zn2 O5 C20 C19 139.9(3) 2 .
Zn2 O5 C20 C19 25.5(4) . .
N2 C19 C20 O5 -40.1(4) . .
N2 C19 C20 C21 -165.6(3) . .
O5 C20 C21 O6 42.3(16) . .
C19 C20 C21 O6 166.8(15) . .
O5 C20 C21 O6' 83.8(18) . .
C19 C20 C21 O6' -151.6(17) . .
